data_8103178
loop_
_publ_author_name
'Zhaoxun Lian'
'Ning Zhao'
'Fengxia Yang'
'Ping Liu'

_publ_section_title
;
 Crystal structure of
 bis[bisaqua-bis(2,2'-bipyridine)-nickel(II)](9,10-dioxo-9,10-anthracene-2,6-disulfonate)
 dinitrate dihydrate, [Ni(H2O)2(C10H8N2)2]2[C14H6S2O8][NO3]2 &#x00B7; 2H2O
;
_journal_issue 3
_journal_name_full 'Zeitschrift f\"ur Kristallographie - New Crystal Structures'
_journal_page_first 425
_journal_volume 226
_journal_year 2011
_chemical_formula_moiety 'C20 H20 N4 Ni O2, 0.5(C14 H6 O8 S2), N O3, H2 O '
_chemical_formula_sum 'C54 H50 N10 Ni2 O20 S2'
_chemical_formula_weight 1340.58
_chemical_name_systematic
;
bis[bisaqua-bis(2,2'-bipyridine) nickel(ii)]-
(9,10-dioxo-9,10-dihydroanthracene-2,6-disulfonate dinitrate dihydrate
;
_space_group_IT_number 14
_symmetry_cell_setting monoclinic
_symmetry_space_group_name_Hall '-P 2ybc'
_symmetry_space_group_name_H-M 'P 1 21/c 1'
_atom_sites_solution_hydrogens geom
_atom_sites_solution_primary direct
_atom_sites_solution_secondary difmap
_cell_angle_alpha 90.00
_cell_angle_beta 93.788(2)
_cell_angle_gamma 90.00
_cell_formula_units_Z 2
_cell_length_a 9.6994(2)
_cell_length_b 25.2194(4)
_cell_length_c 11.2571(2)
_cell_measurement_reflns_used 11499
_cell_measurement_temperature 298(2)
_cell_measurement_theta_max 18
_cell_measurement_theta_min 12
_cell_volume 2747.62(9)
_computing_cell_refinement 'CrysAlis RED, Oxford Diffraction Ltd.'
_computing_data_collection 'CrysAlis CCD, Oxford Diffraction Ltd.'
_computing_data_reduction 'CrysAlis RED, Oxford Diffraction Ltd.'
_computing_molecular_graphics 'Bruker SHELXTL (Bruker, 1997)'
_computing_publication_material 'Bruker SHELXTL'
_computing_structure_refinement 'SHELXL-97 (Sheldrick, 1997)'
_computing_structure_solution 'SHELXS-97 (Sheldrick, 1997)'
_diffrn_ambient_temperature 298(2)
_diffrn_detector_area_resol_mean no
_diffrn_measured_fraction_theta_full 0.986
_diffrn_measured_fraction_theta_max 0.986
_diffrn_measurement_device_type '4-circle diffractometer'
_diffrn_measurement_method 'scintillation counter'
_diffrn_radiation_monochromator graphite
_diffrn_radiation_source 'Enhance (Cu) X-ray Source'
_diffrn_radiation_type CuK\a
_diffrn_radiation_wavelength 1.54178
_diffrn_reflns_av_R_equivalents 0.0414
_diffrn_reflns_av_sigmaI/netI 0.0301
_diffrn_reflns_limit_h_max 11
_diffrn_reflns_limit_h_min -8
_diffrn_reflns_limit_k_max 30
_diffrn_reflns_limit_k_min -27
_diffrn_reflns_limit_l_max 13
_diffrn_reflns_limit_l_min -12
_diffrn_reflns_number 11499
_diffrn_reflns_theta_full 67.49
_diffrn_reflns_theta_max 67.49
_diffrn_reflns_theta_min 3.50
_diffrn_standards_decay_% 0
_diffrn_standards_interval_count no
_diffrn_standards_interval_time no
_diffrn_standards_number 0
_exptl_absorpt_coefficient_mu 2.341
_exptl_absorpt_correction_T_max 0.51
_exptl_absorpt_correction_T_min 0.45
_exptl_absorpt_correction_type multi-scan
_exptl_absorpt_process_details 'CrysAlis RED, Oxford Diffraction Ltd.'
_exptl_crystal_colour Blue
_exptl_crystal_density_diffrn 1.620
_exptl_crystal_density_method 'not measured'
_exptl_crystal_description Block
_exptl_crystal_F_000 1384
_exptl_crystal_size_max 0.38
_exptl_crystal_size_mid 0.33
_exptl_crystal_size_min 0.29
_refine_diff_density_max 0.675
_refine_diff_density_min -0.702
_refine_diff_density_rms 0.087
_refine_ls_extinction_coef 0.0034(4)
_refine_ls_extinction_expression Fc^*^=kFc[1+0.001xFc^2^\l^3^/sin(2\q)]^-1/4^
_refine_ls_extinction_method SHELXL
_refine_ls_goodness_of_fit_ref 1.097
_refine_ls_hydrogen_treatment constr
_refine_ls_matrix_type full
_refine_ls_number_parameters 404
_refine_ls_number_reflns 4892
_refine_ls_number_restraints 0
_refine_ls_restrained_S_all 1.097
_refine_ls_R_factor_all 0.0595
_refine_ls_R_factor_gt 0.0549
_refine_ls_shift/su_max 0.000
_refine_ls_shift/su_mean 0.000
_refine_ls_structure_factor_coef Fsqd
_refine_ls_weighting_details 'calc w=1/[\s^2^(Fo^2^)+(0.1089P)^2^+1.5618P] where P=(Fo^2^+2Fc^2^)/3'
_refine_ls_weighting_scheme calc
_refine_ls_wR_factor_gt 0.1541
_refine_ls_wR_factor_ref 0.1610
_reflns_number_gt 4442
_reflns_number_total 4892
_reflns_threshold_expression >2sigma(I)
_cod_data_source_file 1267-3456.cff
_cod_data_source_block I
_cod_depositor_comments
;
The following automatic conversions were performed:

'_symmetry_cell_setting' value 'Monoclinic' changed to 'monoclinic'
according to /home/saulius/struct/CIF-dictionaries/cif_core.dic
dictionary named 'cif_core.dic' version 2.4.1 from
2010-06-29.

'_exptl_absorpt_correction_type' value 'Multi-Scan'
changed to 'multi-scan' according to
/home/saulius/struct/CIF-dictionaries/cif_core.dic dictionary named
'cif_core.dic' version 2.4.1 from 2010-06-29.

Automatic conversion script
Id: cif_fix_values 1715 2011-07-08 13:25:40Z adriana 
;
_cod_original_sg_symbol_H-M P21/c
_cod_database_code 8103178

loop_
_symmetry_equiv_pos_as_xyz
'x, y, z'
'-x, y+1/2, -z+1/2'
'-x, -y, -z'
'x, -y-1/2, z-1/2'

loop_
_atom_site_label
_atom_site_type_symbol
_atom_site_fract_x
_atom_site_fract_y
_atom_site_fract_z
_atom_site_U_iso_or_equiv
_atom_site_adp_type
_atom_site_occupancy
_atom_site_symmetry_multiplicity
_atom_site_calc_flag
_atom_site_refinement_flags
Ni1 Ni 0.24431(4) 0.634208(15) 0.94746(4) 0.0282(2) Uani 1 1 d .
S1 S 0.34401(6) 0.31280(2) 0.69428(5) 0.0327(2) Uani 1 1 d .
OW1 O 0.3581(2) 0.62806(7) 1.11128(17) 0.0380(5) Uani 1 1 d .
H1A H 0.4133 0.6521 1.1352 0.057(10) Uiso 1 1 d R
H1B H 0.3250 0.6084 1.1626 0.040(8) Uiso 1 1 d R
OW2 O 0.0648(2) 0.62870(7) 1.03842(18) 0.0385(5) Uani 1 1 d .
H2A H 0.0011 0.6516 1.0328 0.062(11) Uiso 1 1 d R
H2B H 0.0757 0.6192 1.1102 0.057(11) Uiso 1 1 d R
OW3 O -0.1699(2) 0.68540(10) 0.9952(2) 0.0567(6) Uani 1 1 d .
H3A H -0.2088 0.6890 1.0597 0.053(10) Uiso 1 1 d R
H3B H -0.1931 0.7136 0.9588 0.070(12) Uiso 1 1 d R
N1 N 0.1189(2) 0.64515(8) 0.79334(18) 0.0303(4) Uani 1 1 d .
N2 N 0.2278(2) 0.71568(8) 0.94532(18) 0.0301(5) Uani 1 1 d .
N3 N 0.4199(2) 0.62895(8) 0.85308(19) 0.0304(5) Uani 1 1 d .
N4 N 0.2647(2) 0.55247(8) 0.93438(18) 0.0306(5) Uani 1 1 d .
N5 N 0.1463(2) 0.54072(9) 1.2746(2) 0.0369(5) Uani 1 1 d .
O1 O 0.2697(2) 0.54885(7) 1.25077(17) 0.0402(5) Uani 1 1 d .
O2 O 0.1150(3) 0.49897(10) 1.3227(2) 0.0635(7) Uani 1 1 d .
O3 O 0.0574(2) 0.57573(10) 1.2492(2) 0.0524(6) Uani 1 1 d .
O4 O 0.2305(3) 0.31397(9) 0.7716(2) 0.0613(7) Uani 1 1 d .
O5 O 0.4765(2) 0.30227(8) 0.7554(2) 0.0480(5) Uani 1 1 d .
O6 O 0.3164(3) 0.27887(8) 0.5925(2) 0.0532(6) Uani 1 1 d .
O7 O 0.29555(19) 0.56958(7) 0.52936(17) 0.0388(5) Uani 1 1 d .
C1 C 0.0718(3) 0.60690(10) 0.7184(2) 0.0342(5) Uani 1 1 d .
H1 H 0.1001 0.5721 0.7325 0.041 Uiso 1 1 calc R
C2 C -0.0174(3) 0.61773(11) 0.6210(2) 0.0381(6) Uani 1 1 d .
H2 H -0.0463 0.5907 0.5689 0.046 Uiso 1 1 calc R
C3 C -0.0635(3) 0.66902(12) 0.6013(2) 0.0396(6) Uani 1 1 d .
H3 H -0.1257 0.6769 0.5373 0.047 Uiso 1 1 calc R
C4 C -0.0152(3) 0.70848(11) 0.6790(2) 0.0369(6) Uani 1 1 d .
H4 H -0.0452 0.7433 0.6682 0.044 Uiso 1 1 calc R
C5 C 0.0782(3) 0.69556(10) 0.7728(2) 0.0312(5) Uani 1 1 d .
C6 C 0.1423(3) 0.73544(10) 0.8561(2) 0.0306(5) Uani 1 1 d .
C7 C 0.1200(3) 0.78943(10) 0.8431(2) 0.0367(6) Uani 1 1 d .
H7 H 0.0608 0.8023 0.7813 0.044 Uiso 1 1 calc R
C8 C 0.1868(3) 0.82402(10) 0.9230(3) 0.0388(6) Uani 1 1 d .
H8 H 0.1732 0.8604 0.9155 0.047 Uiso 1 1 calc R
C9 C 0.2742(3) 0.80374(10) 1.0144(2) 0.0354(6) Uani 1 1 d .
H9 H 0.3202 0.8262 1.0692 0.043 Uiso 1 1 calc R
C10 C 0.2915(3) 0.74962(10) 1.0224(2) 0.0336(6) Uani 1 1 d .
H10 H 0.3499 0.7361 1.0839 0.040 Uiso 1 1 calc R
C11 C 0.4897(3) 0.66949(10) 0.8091(3) 0.0370(6) Uani 1 1 d .
H11 H 0.4629 0.7039 0.8264 0.044 Uiso 1 1 calc R
C12 C 0.5996(3) 0.66234(12) 0.7390(3) 0.0427(6) Uani 1 1 d .
H12 H 0.6446 0.6913 0.7081 0.051 Uiso 1 1 calc R
C13 C 0.6413(3) 0.61121(12) 0.7158(3) 0.0434(6) Uani 1 1 d .
H13 H 0.7156 0.6053 0.6694 0.052 Uiso 1 1 calc R
C14 C 0.5717(3) 0.56885(11) 0.7620(2) 0.0371(6) Uani 1 1 d .
H14 H 0.5996 0.5343 0.7479 0.045 Uiso 1 1 calc R
C15 C 0.4595(3) 0.57861(10) 0.8297(2) 0.0309(5) Uani 1 1 d .
C16 C 0.3772(3) 0.53601(10) 0.8800(2) 0.0306(5) Uani 1 1 d .
C17 C 0.4107(3) 0.48286(10) 0.8728(2) 0.0353(6) Uani 1 1 d .
H17 H 0.4879 0.4724 0.8339 0.042 Uiso 1 1 calc R
C18 C 0.3289(3) 0.44526(10) 0.9239(2) 0.0383(6) Uani 1 1 d .
H18 H 0.3509 0.4094 0.9207 0.046 Uiso 1 1 calc R
C19 C 0.2132(3) 0.46220(11) 0.9799(3) 0.0398(6) Uani 1 1 d .
H19 H 0.1560 0.4379 1.0146 0.048 Uiso 1 1 calc R
C20 C 0.1848(3) 0.51604(10) 0.9830(2) 0.0345(6) Uani 1 1 d .
H20 H 0.1072 0.5274 1.0202 0.041 Uiso 1 1 calc R
C21 C 0.3543(3) 0.37853(9) 0.6364(2) 0.0288(5) Uani 1 1 d .
C22 C 0.4754(3) 0.39486(10) 0.5891(2) 0.0294(5) Uani 1 1 d .
H22 H 0.5497 0.3717 0.5869 0.035 Uiso 1 1 calc R
C23 C 0.4857(2) 0.44633(9) 0.5446(2) 0.0277(5) Uani 1 1 d .
C24 C 0.3742(3) 0.48146(9) 0.5497(2) 0.0281(5) Uani 1 1 d .
C25 C 0.2515(3) 0.46383(10) 0.5957(2) 0.0303(5) Uani 1 1 d .
H25 H 0.1764 0.4867 0.5975 0.036 Uiso 1 1 calc R
C26 C 0.2411(3) 0.41249(10) 0.6386(2) 0.0304(5) Uani 1 1 d .
H26 H 0.1593 0.4008 0.6685 0.037 Uiso 1 1 calc R
C27 C 0.3853(3) 0.53731(10) 0.5112(2) 0.0293(5) Uani 1 1 d .

loop_
_atom_site_aniso_label
_atom_site_aniso_U_11
_atom_site_aniso_U_22
_atom_site_aniso_U_33
_atom_site_aniso_U_23
_atom_site_aniso_U_13
_atom_site_aniso_U_12
Ni1 0.0273(3) 0.0228(3) 0.0340(3) -0.00029(14) -0.00085(18) 0.00046(15)
S1 0.0353(4) 0.0244(3) 0.0378(4) 0.0043(2) -0.0024(3) -0.0044(2)
OW1 0.0415(11) 0.0340(10) 0.0374(10) 0.0029(7) -0.0055(8) -0.0088(8)
OW2 0.0312(10) 0.0389(11) 0.0460(11) 0.0082(8) 0.0064(8) 0.0061(8)
OW3 0.0543(14) 0.0621(15) 0.0537(13) 0.0092(11) 0.0026(10) 0.0247(11)
N1 0.0286(10) 0.0269(10) 0.0351(11) -0.0020(8) -0.0004(8) 0.0004(8)
N2 0.0290(10) 0.0267(11) 0.0344(11) 0.0001(8) 0.0006(8) 0.0002(8)
N3 0.0291(11) 0.0259(10) 0.0358(11) -0.0020(8) -0.0007(8) 0.0007(8)
N4 0.0288(11) 0.0261(10) 0.0361(11) 0.0007(8) -0.0049(8) -0.0005(8)
N5 0.0383(13) 0.0328(12) 0.0394(11) 0.0007(9) 0.0006(9) -0.0026(9)
O1 0.0345(10) 0.0373(10) 0.0488(11) 0.0043(8) 0.0035(8) 0.0015(8)
O2 0.0645(15) 0.0469(13) 0.0785(16) 0.0217(12) 0.0001(12) -0.0193(11)
O3 0.0396(11) 0.0632(14) 0.0553(12) 0.0156(10) 0.0100(9) 0.0165(10)
O4 0.0623(15) 0.0459(13) 0.0787(17) 0.0226(11) 0.0276(13) 0.0034(11)
O5 0.0470(12) 0.0328(10) 0.0615(13) 0.0102(9) -0.0169(9) -0.0065(9)
O6 0.0712(15) 0.0307(10) 0.0545(12) -0.0006(9) -0.0188(11) -0.0065(10)
O7 0.0374(10) 0.0288(10) 0.0515(11) 0.0054(8) 0.0137(8) 0.0079(8)
C1 0.0325(13) 0.0281(12) 0.0416(13) -0.0036(10) -0.0013(10) -0.0002(10)
C2 0.0369(14) 0.0359(14) 0.0406(14) -0.0029(11) -0.0045(11) -0.0059(11)
C3 0.0337(14) 0.0440(15) 0.0400(14) 0.0015(11) -0.0047(10) -0.0020(11)
C4 0.0354(14) 0.0328(13) 0.0418(14) 0.0023(11) -0.0023(10) 0.0013(11)
C5 0.0320(13) 0.0270(12) 0.0347(12) -0.0006(10) 0.0025(10) 0.0006(10)
C6 0.0294(12) 0.0255(12) 0.0371(13) 0.0005(10) 0.0044(9) 0.0014(10)
C7 0.0364(14) 0.0274(13) 0.0458(15) 0.0020(10) -0.0018(11) 0.0008(11)
C8 0.0453(16) 0.0239(12) 0.0471(15) -0.0005(10) 0.0034(12) 0.0010(11)
C9 0.0381(14) 0.0304(13) 0.0377(13) -0.0034(10) 0.0012(10) -0.0032(11)
C10 0.0355(13) 0.0295(13) 0.0354(13) -0.0022(9) 0.0003(10) -0.0010(10)
C11 0.0368(14) 0.0282(13) 0.0464(14) -0.0025(10) 0.0054(11) -0.0014(11)
C12 0.0383(15) 0.0383(15) 0.0522(16) -0.0016(12) 0.0093(12) -0.0071(12)
C13 0.0364(15) 0.0462(16) 0.0485(15) -0.0065(12) 0.0104(11) -0.0032(12)
C14 0.0320(13) 0.0378(14) 0.0413(13) -0.0066(11) 0.0010(10) 0.0036(11)
C15 0.0309(13) 0.0294(12) 0.0315(12) -0.0017(9) -0.0050(9) 0.0021(10)
C16 0.0295(12) 0.0291(12) 0.0324(12) -0.0025(9) -0.0045(9) 0.0002(10)
C17 0.0392(14) 0.0295(13) 0.0362(13) -0.0038(10) -0.0049(10) 0.0065(11)
C18 0.0450(16) 0.0237(12) 0.0445(14) -0.0028(10) -0.0083(11) 0.0024(11)
C19 0.0427(15) 0.0309(14) 0.0443(14) 0.0025(11) -0.0073(11) -0.0066(11)
C20 0.0346(13) 0.0253(12) 0.0430(14) 0.0001(10) -0.0024(10) -0.0036(10)
C21 0.0325(13) 0.0252(11) 0.0281(11) 0.0002(9) -0.0023(9) -0.0033(10)
C22 0.0301(12) 0.0248(11) 0.0331(12) -0.0010(9) 0.0001(9) 0.0019(9)
C23 0.0273(12) 0.0247(11) 0.0309(11) 0.0007(9) 0.0004(9) 0.0014(9)
C24 0.0286(11) 0.0258(12) 0.0297(11) 0.0005(9) 0.0005(9) 0.0019(9)
C25 0.0283(12) 0.0284(12) 0.0343(12) 0.0006(10) 0.0029(9) 0.0025(10)
C26 0.0299(13) 0.0290(12) 0.0322(12) 0.0000(9) 0.0006(9) -0.0034(10)
C27 0.0316(12) 0.0263(12) 0.0301(11) 0.0014(9) 0.0027(9) 0.0020(10)

loop_
_atom_type_symbol
_atom_type_description
_atom_type_scat_dispersion_real
_atom_type_scat_dispersion_imag
_atom_type_scat_source
C C 0.0181 0.0091 'International Tables Vol C Tables 4.2.6.8 and 6.1.1.4'
H H 0.0000 0.0000 'International Tables Vol C Tables 4.2.6.8 and 6.1.1.4'
N N 0.0311 0.0180 'International Tables Vol C Tables 4.2.6.8 and 6.1.1.4'
O O 0.0492 0.0322 'International Tables Vol C Tables 4.2.6.8 and 6.1.1.4'
S S 0.3331 0.5567 'International Tables Vol C Tables 4.2.6.8 and 6.1.1.4'
Ni Ni -3.0029 0.5091 'International Tables Vol C Tables 4.2.6.8 and 6.1.1.4'

loop_
_geom_angle_atom_site_label_1
_geom_angle_atom_site_label_2
_geom_angle_atom_site_label_3
_geom_angle
_geom_angle_site_symmetry_3
N2 Ni1 N3 97.10(8) .
N2 Ni1 N1 79.43(8) .
N3 Ni1 N1 92.09(8) .
N2 Ni1 N4 175.09(8) .
N3 Ni1 N4 79.31(8) .
N1 Ni1 N4 97.26(8) .
N2 Ni1 OW2 90.32(8) .
N3 Ni1 OW2 172.37(8) .
N1 Ni1 OW2 87.52(8) .
N4 Ni1 OW2 93.17(8) .
N2 Ni1 OW1 96.90(8) .
N3 Ni1 OW1 92.50(8) .
N1 Ni1 OW1 174.45(8) .
N4 Ni1 OW1 86.66(8) .
OW2 Ni1 OW1 88.35(8) .
O6 S1 O5 112.55(14) .
O6 S1 O4 112.40(16) .
O5 S1 O4 113.94(15) .
O6 S1 C21 105.84(12) .
O5 S1 C21 106.00(12) .
O4 S1 C21 105.27(13) .
Ni1 OW1 H1A 121.0 .
Ni1 OW1 H1B 116.5 .
H1A OW1 H1B 118.0 .
Ni1 OW2 H2A 123.3 .
Ni1 OW2 H2B 115.8 .
H2A OW2 H2B 108.0 .
H3A OW3 H3B 101.9 .
C1 N1 C5 119.1(2) .
C1 N1 Ni1 126.00(18) .
C5 N1 Ni1 114.77(16) .
C10 N2 C6 118.6(2) .
C10 N2 Ni1 126.66(17) .
C6 N2 Ni1 114.75(16) .
C11 N3 C15 119.1(2) .
C11 N3 Ni1 126.44(17) .
C15 N3 Ni1 114.35(16) .
C20 N4 C16 118.7(2) .
C20 N4 Ni1 126.18(18) .
C16 N4 Ni1 114.88(17) .
O2 N5 O3 121.1(3) .
O2 N5 O1 119.9(2) .
O3 N5 O1 119.0(2) .
N1 C1 C2 121.8(2) .
N1 C1 H1 119.1 .
C2 C1 H1 119.1 .
C1 C2 C3 119.5(3) .
C1 C2 H2 120.2 .
C3 C2 H2 120.2 .
C2 C3 C4 118.6(3) .
C2 C3 H3 120.7 .
C4 C3 H3 120.7 .
C5 C4 C3 119.3(3) .
C5 C4 H4 120.4 .
C3 C4 H4 120.4 .
N1 C5 C4 121.5(2) .
N1 C5 C6 115.2(2) .
C4 C5 C6 123.3(2) .
N2 C6 C7 121.6(2) .
N2 C6 C5 115.5(2) .
C7 C6 C5 122.9(2) .
C8 C7 C6 119.2(2) .
C8 C7 H7 120.4 .
C6 C7 H7 120.4 .
C7 C8 C9 119.1(2) .
C7 C8 H8 120.4 .
C9 C8 H8 120.4 .
C10 C9 C8 118.7(2) .
C10 C9 H9 120.7 .
C8 C9 H9 120.7 .
N2 C10 C9 122.8(2) .
N2 C10 H10 118.6 .
C9 C10 H10 118.6 .
N3 C11 C12 122.7(2) .
N3 C11 H11 118.6 .
C12 C11 H11 118.6 .
C11 C12 C13 118.5(3) .
C11 C12 H12 120.7 .
C13 C12 H12 120.7 .
C12 C13 C14 119.6(3) .
C12 C13 H13 120.2 .
C14 C13 H13 120.2 .
C13 C14 C15 119.2(3) .
C13 C14 H14 120.4 .
C15 C14 H14 120.4 .
N3 C15 C14 120.9(2) .
N3 C15 C16 116.1(2) .
C14 C15 C16 123.0(2) .
N4 C16 C17 121.6(2) .
N4 C16 C15 115.1(2) .
C17 C16 C15 123.2(2) .
C16 C17 C18 119.7(3) .
C16 C17 H17 120.1 .
C18 C17 H17 120.1 .
C17 C18 C19 118.7(2) .
C17 C18 H18 120.7 .
C19 C18 H18 120.7 .
C20 C19 C18 118.7(3) .
C20 C19 H19 120.7 .
C18 C19 H19 120.7 .
N4 C20 C19 122.6(3) .
N4 C20 H20 118.7 .
C19 C20 H20 118.7 .
C22 C21 C26 120.9(2) .
C22 C21 S1 119.05(19) .
C26 C21 S1 120.06(19) .
C21 C22 C23 119.8(2) .
C21 C22 H22 120.1 .
C23 C22 H22 120.1 .
C22 C23 C24 119.9(2) .
C22 C23 C27 119.3(2) 3_666
C24 C23 C27 120.8(2) 3_666
C25 C24 C23 119.4(2) .
C25 C24 C27 119.4(2) .
C23 C24 C27 121.2(2) .
C26 C25 C24 120.5(2) .
C26 C25 H25 119.8 .
C24 C25 H25 119.8 .
C25 C26 C21 119.5(2) .
C25 C26 H26 120.3 .
C21 C26 H26 120.3 .
O7 C27 C24 121.3(2) .
O7 C27 C23 120.9(2) 3_666
C24 C27 C23 117.7(2) 3_666

loop_
_geom_bond_atom_site_label_1
_geom_bond_atom_site_label_2
_geom_bond_distance
_geom_bond_site_symmetry_2
Ni1 N2 2.061(2) .
Ni1 N3 2.070(2) .
Ni1 N1 2.071(2) .
Ni1 N4 2.077(2) .
Ni1 OW2 2.0818(19) .
Ni1 OW1 2.0915(19) .
S1 O6 1.441(2) .
S1 O5 1.442(2) .
S1 O4 1.448(2) .
S1 C21 1.786(2) .
OW1 H1A 0.8418 .
OW1 H1B 0.8411 .
OW2 H2A 0.8459 .
OW2 H2B 0.8423 .
OW3 H3A 0.8458 .
OW3 H3B 0.8446 .
N1 C1 1.342(3) .
N1 C5 1.346(3) .
N2 C10 1.340(3) .
N2 C6 1.355(3) .
N3 C11 1.339(3) .
N3 C15 1.357(3) .
N4 C20 1.342(3) .
N4 C16 1.351(3) .
N5 O2 1.231(3) .
N5 O3 1.254(3) .
N5 O1 1.261(3) .
O7 C27 1.219(3) .
C1 C2 1.378(4) .
C1 H1 0.9300 .
C2 C3 1.382(4) .
C2 H2 0.9300 .
C3 C4 1.386(4) .
C3 H3 0.9300 .
C4 C5 1.384(4) .
C4 H4 0.9300 .
C5 C6 1.484(3) .
C6 C7 1.385(3) .
C7 C8 1.383(4) .
C7 H7 0.9300 .
C8 C9 1.387(4) .
C8 H8 0.9300 .
C9 C10 1.377(4) .
C9 H9 0.9300 .
C10 H10 0.9300 .
C11 C12 1.379(4) .
C11 H11 0.9300 .
C12 C13 1.382(4) .
C12 H12 0.9300 .
C13 C14 1.383(4) .
C13 H13 0.9300 .
C14 C15 1.391(4) .
C14 H14 0.9300 .
C15 C16 1.474(4) .
C16 C17 1.383(4) .
C17 C18 1.385(4) .
C17 H17 0.9300 .
C18 C19 1.391(4) .
C18 H18 0.9300 .
C19 C20 1.387(4) .
C19 H19 0.9300 .
C20 H20 0.9300 .
C21 C22 1.384(4) .
C21 C26 1.394(4) .
C22 C23 1.397(3) .
C22 H22 0.9300 .
C23 C24 1.402(3) .
C23 C27 1.495(3) 3_666
C24 C25 1.402(3) .
C24 C27 1.480(3) .
C25 C26 1.388(3) .
C25 H25 0.9300 .
C26 H26 0.9300 .
C27 C23 1.495(3) 3_666

loop_
_geom_hbond_atom_site_label_D
_geom_hbond_atom_site_label_H
_geom_hbond_atom_site_label_A
_geom_hbond_distance_DH
_geom_hbond_distance_HA
_geom_hbond_distance_DA
_geom_hbond_angle_DHA
_geom_hbond_site_symmetry_A
OW1 H1A O5 0.84 1.95 2.755(3) 159.5 3_667
OW1 H1B O1 0.84 1.90 2.715(3) 163.8 .
OW2 H2A OW3 0.85 1.89 2.705(3) 162.2 .
OW2 H2B O3 0.84 1.93 2.728(3) 158.0 .
OW3 H3A O4 0.85 1.93 2.728(3) 158.0 3_567
OW3 H3B O6 0.84 2.09 2.892(3) 157.8 2_556
